data_7052376
loop_
_publ_author_name
'Lo, Kenneth Kam-Wing'
'Lau, Jason Shing-Yip'
'Zhu, Nianyong'

_publ_section_title
;
 Synthesis, crystal structures, electrochemical and protein-binding
 properties of ferrocene?indole conjugates
;
_journal_issue 11
_journal_name_full 'New Journal of Chemistry'
_journal_page_first 1567
_journal_paper_doi 10.1039/b609052d
_journal_volume 30
_journal_year 2006
_chemical_formula_moiety 'C21 H22 Fe N2'
_chemical_formula_sum 'C21 H22 Fe N2'
_chemical_formula_weight 358.26
_chemical_name_systematic
;
?
;
_space_group_IT_number 14
_symmetry_cell_setting monoclinic
_symmetry_space_group_name_Hall '-P 2yn'
_symmetry_space_group_name_H-M 'P 1 21/n 1'
_atom_sites_solution_hydrogens geom
_atom_sites_solution_primary direct
_atom_sites_solution_secondary difmap
_audit_creation_method SHELXL-97
_cell_angle_alpha 90.00
_cell_angle_beta 91.36(3)
_cell_angle_gamma 90.00
_cell_formula_units_Z 4
_cell_length_a 6.9070(14)
_cell_length_b 13.826(3)
_cell_length_c 17.936(4)
_cell_measurement_reflns_used 0
_cell_measurement_temperature 253(2)
_cell_measurement_theta_max 0
_cell_measurement_theta_min 0
_cell_volume 1712.3(6)
_computing_cell_refinement Scalepack
_computing_data_collection Marcontrol
_computing_data_reduction Denzo
_computing_molecular_graphics 'Ortep-3 for Windows (Farrugia, 1997)'
_computing_publication_material 'WinGX publication routines (Farrugia, 1999)'
_computing_structure_refinement 'SHELXL-97 (Sheldrick, 1997)'
_computing_structure_solution 'SHELXS-97 (Sheldrick, 1997)'
_diffrn_ambient_temperature 253(2)
_diffrn_measured_fraction_theta_full 0.925
_diffrn_measured_fraction_theta_max 0.925
_diffrn_measurement_device_type 'marresearch IPDS mar300'
_diffrn_measurement_method Oscillation
_diffrn_radiation_monochromator graphite
_diffrn_radiation_source 'fine-focus sealed tube'
_diffrn_radiation_type MoK\a
_diffrn_radiation_wavelength 0.71073
_diffrn_reflns_av_R_equivalents 0.0318
_diffrn_reflns_av_sigmaI/netI 0.0449
_diffrn_reflns_limit_h_max 7
_diffrn_reflns_limit_h_min -7
_diffrn_reflns_limit_k_max 16
_diffrn_reflns_limit_k_min -14
_diffrn_reflns_limit_l_max 21
_diffrn_reflns_limit_l_min -21
_diffrn_reflns_number 9717
_diffrn_reflns_theta_full 25.44
_diffrn_reflns_theta_max 25.44
_diffrn_reflns_theta_min 1.86
_exptl_absorpt_coefficient_mu 0.884
_exptl_absorpt_correction_type none
_exptl_crystal_colour orange
_exptl_crystal_density_diffrn 1.390
_exptl_crystal_density_method 'not measured'
_exptl_crystal_description prism
_exptl_crystal_F_000 752
_exptl_crystal_size_max 0.5
_exptl_crystal_size_mid 0.3
_exptl_crystal_size_min 0.15
_refine_diff_density_max 0.245
_refine_diff_density_min -0.226
_refine_diff_density_rms 0.054
_refine_ls_extinction_method none
_refine_ls_goodness_of_fit_ref 1.046
_refine_ls_hydrogen_treatment mixed
_refine_ls_matrix_type full
_refine_ls_number_parameters 225
_refine_ls_number_reflns 2946
_refine_ls_number_restraints 0
_refine_ls_restrained_S_all 1.046
_refine_ls_R_factor_all 0.0393
_refine_ls_R_factor_gt 0.0284
_refine_ls_shift/su_max 0.001
_refine_ls_shift/su_mean 0.000
_refine_ls_structure_factor_coef Fsqd
_refine_ls_weighting_details 'calc w=1/[\s^2^(Fo^2^)+(0.0487P)^2^+0.0000P] where P=(Fo^2^+2Fc^2^)/3'
_refine_ls_weighting_scheme calc
_refine_ls_wR_factor_gt 0.0850
_refine_ls_wR_factor_ref 0.0874
_reflns_number_gt 2309
_reflns_number_total 2946
_reflns_threshold_expression >2sigma(I)
_cod_data_source_file b609052d.txt
_cod_data_source_block mar959
_cod_original_sg_symbol_H-M 'P 21/n'
_cod_database_code 7052376

loop_
_symmetry_equiv_pos_as_xyz
'x, y, z'
'-x+1/2, y+1/2, -z+1/2'
'-x, -y, -z'
'x-1/2, -y-1/2, z-1/2'

loop_
_atom_site_label
_atom_site_type_symbol
_atom_site_fract_x
_atom_site_fract_y
_atom_site_fract_z
_atom_site_U_iso_or_equiv
_atom_site_adp_type
_atom_site_occupancy
_atom_site_symmetry_multiplicity
_atom_site_calc_flag
_atom_site_refinement_flags
_atom_site_disorder_assembly
_atom_site_disorder_group
Fe1 Fe 0.03695(4) 0.19308(2) 0.557669(17) 0.02901(13) Uani 1 1 d . . .
N1 N -0.0994(3) 0.29761(13) 0.73260(10) 0.0322(4) Uani 1 1 d . . .
N2 N 0.5442(3) 0.40522(15) 0.73927(11) 0.0402(5) Uani 1 1 d . . .
C1 C -0.1776(3) 0.17945(15) 0.63400(12) 0.0317(5) Uani 1 1 d . . .
C2 C -0.1409(3) 0.08920(16) 0.59884(13) 0.0350(5) Uani 1 1 d . . .
H2A H -0.1015 0.0326 0.6228 0.042 Uiso 1 1 calc R . .
C3 C -0.1750(3) 0.10053(17) 0.52068(13) 0.0362(5) Uani 1 1 d . . .
H3 H -0.1621 0.0526 0.4847 0.043 Uiso 1 1 calc R . .
C4 C -0.2321(3) 0.19742(16) 0.50732(13) 0.0357(5) Uani 1 1 d . . .
H4 H -0.2630 0.2245 0.4611 0.043 Uiso 1 1 calc R . .
C5 C -0.2336(3) 0.24605(17) 0.57722(12) 0.0330(5) Uani 1 1 d . . .
H5 H -0.2658 0.3106 0.5845 0.040 Uiso 1 1 calc R . .
C6 C 0.3143(3) 0.1479(2) 0.57773(15) 0.0460(6) Uani 1 1 d . . .
H6 H 0.3501 0.0904 0.6012 0.055 Uiso 1 1 calc R . .
C7 C 0.2802(3) 0.16060(19) 0.50022(14) 0.0439(6) Uani 1 1 d . . .
H7 H 0.2906 0.1132 0.4637 0.053 Uiso 1 1 calc R . .
C8 C 0.2275(3) 0.25804(19) 0.48814(14) 0.0434(6) Uani 1 1 d . . .
H8 H 0.1966 0.2862 0.4423 0.052 Uiso 1 1 calc R . .
C9 C 0.2299(3) 0.30534(18) 0.55795(15) 0.0459(6) Uani 1 1 d . . .
H9 H 0.2004 0.3701 0.5660 0.055 Uiso 1 1 calc R . .
C10 C 0.2845(3) 0.2377(2) 0.61315(14) 0.0475(7) Uani 1 1 d . . .
H10 H 0.2985 0.2500 0.6640 0.057 Uiso 1 1 calc R . .
C11 C -0.1599(4) 0.19795(16) 0.71598(13) 0.0395(6) Uani 1 1 d . . .
H11A H -0.2837 0.1857 0.7386 0.047 Uiso 1 1 calc R . .
H11B H -0.0661 0.1535 0.7379 0.047 Uiso 1 1 calc R . .
C12 C -0.0334(3) 0.30911(17) 0.81023(12) 0.0402(6) Uani 1 1 d . . .
H12A H 0.0598 0.2588 0.8226 0.048 Uiso 1 1 calc R . .
H12B H -0.1428 0.3017 0.8427 0.048 Uiso 1 1 calc R . .
C13 C 0.0590(3) 0.40728(18) 0.82360(12) 0.0397(6) Uani 1 1 d . . .
H13A H -0.0337 0.4573 0.8100 0.048 Uiso 1 1 calc R . .
H13B H 0.0905 0.4142 0.8763 0.048 Uiso 1 1 calc R . .
C14 C 0.2401(3) 0.42163(17) 0.77975(12) 0.0349(5) Uani 1 1 d . . .
C15 C 0.2595(3) 0.47822(16) 0.71359(12) 0.0343(5) Uani 1 1 d . . .
C16 C 0.1331(3) 0.53599(18) 0.67104(14) 0.0449(6) Uani 1 1 d . . .
H16 H 0.0060 0.5452 0.6856 0.054 Uiso 1 1 calc R . .
C17 C 0.1994(4) 0.57913(19) 0.60718(16) 0.0542(7) Uani 1 1 d . . .
H17 H 0.1158 0.6174 0.5785 0.065 Uiso 1 1 calc R . .
C18 C 0.3903(4) 0.56628(18) 0.58485(15) 0.0504(7) Uani 1 1 d . . .
H18 H 0.4312 0.5966 0.5417 0.060 Uiso 1 1 calc R . .
C19 C 0.5191(3) 0.50985(17) 0.62520(14) 0.0426(6) Uani 1 1 d . . .
H19 H 0.6459 0.5013 0.6102 0.051 Uiso 1 1 calc R . .
C20 C 0.4517(3) 0.46601(16) 0.68952(13) 0.0354(5) Uani 1 1 d . . .
C21 C 0.4155(3) 0.37841(18) 0.79224(13) 0.0388(6) Uani 1 1 d . . .
H21 H 0.4437 0.3364 0.8315 0.047 Uiso 1 1 calc R . .
H1 H -0.010(3) 0.3102(14) 0.7062(13) 0.028(6) Uiso 1 1 d . . .
H2 H 0.658(4) 0.3803(19) 0.7331(14) 0.058(8) Uiso 1 1 d . . .

loop_
_atom_site_aniso_label
_atom_site_aniso_U_11
_atom_site_aniso_U_22
_atom_site_aniso_U_33
_atom_site_aniso_U_23
_atom_site_aniso_U_13
_atom_site_aniso_U_12
Fe1 0.0253(2) 0.0289(2) 0.0329(2) -0.00181(14) 0.00330(12) -0.00231(12)
N1 0.0292(11) 0.0409(12) 0.0266(10) 0.0017(8) 0.0053(8) -0.0030(8)
N2 0.0276(12) 0.0486(14) 0.0443(12) -0.0041(10) -0.0021(8) 0.0032(9)
C1 0.0261(12) 0.0326(14) 0.0366(13) 0.0017(10) 0.0061(9) -0.0035(8)
C2 0.0338(12) 0.0276(13) 0.0438(14) 0.0029(10) 0.0022(9) -0.0044(9)
C3 0.0315(12) 0.0341(14) 0.0429(14) -0.0077(10) -0.0008(9) -0.0060(9)
C4 0.0313(12) 0.0387(14) 0.0368(13) 0.0010(11) -0.0029(9) -0.0014(9)
C5 0.0273(11) 0.0312(13) 0.0406(14) -0.0017(10) 0.0002(9) 0.0010(9)
C6 0.0263(13) 0.0485(17) 0.0635(18) 0.0029(14) 0.0049(11) 0.0017(10)
C7 0.0361(13) 0.0425(15) 0.0540(17) -0.0110(12) 0.0181(11) -0.0034(10)
C8 0.0426(14) 0.0414(15) 0.0470(15) 0.0011(12) 0.0162(10) -0.0065(11)
C9 0.0339(14) 0.0373(15) 0.0671(18) -0.0120(13) 0.0146(11) -0.0089(10)
C10 0.0250(12) 0.0676(19) 0.0500(16) -0.0149(14) 0.0022(10) -0.0082(11)
C11 0.0446(14) 0.0387(15) 0.0357(14) 0.0041(11) 0.0092(10) -0.0061(10)
C12 0.0410(14) 0.0520(16) 0.0278(13) 0.0031(11) 0.0036(9) -0.0012(10)
C13 0.0382(13) 0.0514(16) 0.0296(13) -0.0050(11) 0.0005(9) 0.0009(10)
C14 0.0346(13) 0.0384(14) 0.0317(12) -0.0073(10) -0.0018(9) -0.0003(9)
C15 0.0337(13) 0.0301(13) 0.0391(13) -0.0061(10) -0.0002(9) 0.0000(9)
C16 0.0388(14) 0.0389(15) 0.0570(16) 0.0014(12) 0.0021(11) 0.0068(10)
C17 0.0593(17) 0.0391(16) 0.0639(18) 0.0129(14) -0.0051(13) 0.0078(12)
C18 0.0630(17) 0.0377(16) 0.0508(17) 0.0074(12) 0.0083(12) -0.0069(12)
C19 0.0408(14) 0.0360(15) 0.0513(16) -0.0067(12) 0.0076(11) -0.0061(10)
C20 0.0362(12) 0.0315(13) 0.0383(13) -0.0067(10) -0.0017(9) -0.0017(9)
C21 0.0372(13) 0.0454(16) 0.0336(13) -0.0009(11) -0.0041(9) 0.0023(10)

loop_
_atom_type_symbol
_atom_type_description
_atom_type_scat_dispersion_real
_atom_type_scat_dispersion_imag
_atom_type_scat_source
Fe Fe 0.3463 0.8444 'International Tables Vol C Tables 4.2.6.8 and 6.1.1.4'
N N 0.0061 0.0033 'International Tables Vol C Tables 4.2.6.8 and 6.1.1.4'
C C 0.0033 0.0016 'International Tables Vol C Tables 4.2.6.8 and 6.1.1.4'
H H 0.0000 0.0000 'International Tables Vol C Tables 4.2.6.8 and 6.1.1.4'

loop_
_geom_angle_atom_site_label_1
_geom_angle_atom_site_label_2
_geom_angle_atom_site_label_3
_geom_angle
_geom_angle_site_symmetry_1
_geom_angle_site_symmetry_3
_geom_angle_publ_flag
C6 Fe1 C2 106.95(10) . . ?
C6 Fe1 C7 40.60(10) . . ?
C2 Fe1 C7 122.53(9) . . ?
C6 Fe1 C8 68.06(11) . . ?
C2 Fe1 C8 158.91(10) . . ?
C7 Fe1 C8 40.42(10) . . ?
C6 Fe1 C3 121.89(10) . . ?
C2 Fe1 C3 40.84(9) . . ?
C7 Fe1 C3 106.87(10) . . ?
C8 Fe1 C3 122.97(10) . . ?
C6 Fe1 C5 159.72(10) . . ?
C2 Fe1 C5 68.25(9) . . ?
C7 Fe1 C5 158.67(10) . . ?
C8 Fe1 C5 123.49(10) . . ?
C3 Fe1 C5 68.24(9) . . ?
C6 Fe1 C9 67.85(10) . . ?
C2 Fe1 C9 158.64(10) . . ?
C7 Fe1 C9 67.94(10) . . ?
C8 Fe1 C9 40.43(10) . . ?
C3 Fe1 C9 159.67(10) . . ?
C5 Fe1 C9 109.01(9) . . ?
C6 Fe1 C4 157.79(10) . . ?
C2 Fe1 C4 68.42(9) . . ?
C7 Fe1 C4 122.20(10) . . ?
C8 Fe1 C4 107.99(10) . . ?
C3 Fe1 C4 40.48(8) . . ?
C5 Fe1 C4 40.70(9) . . ?
C9 Fe1 C4 124.28(10) . . ?
C6 Fe1 C1 123.03(10) . . ?
C2 Fe1 C1 40.74(9) . . ?
C7 Fe1 C1 158.98(10) . . ?
C8 Fe1 C1 159.18(9) . . ?
C3 Fe1 C1 68.62(9) . . ?
C5 Fe1 C1 40.57(9) . . ?
C9 Fe1 C1 123.32(9) . . ?
C4 Fe1 C1 68.55(9) . . ?
C6 Fe1 C10 40.39(11) . . ?
C2 Fe1 C10 122.55(10) . . ?
C7 Fe1 C10 67.97(10) . . ?
C8 Fe1 C10 67.82(10) . . ?
C3 Fe1 C10 158.10(11) . . ?
C5 Fe1 C10 124.28(10) . . ?
C9 Fe1 C10 40.16(11) . . ?
C4 Fe1 C10 160.36(11) . . ?
C1 Fe1 C10 108.12(10) . . ?
C12 N1 C11 112.08(18) . . ?
C21 N2 C20 108.50(19) . . ?
C5 C1 C2 107.4(2) . . ?
C5 C1 C11 127.5(2) . . ?
C2 C1 C11 125.1(2) . . ?
C5 C1 Fe1 69.51(12) . . ?
C2 C1 Fe1 69.23(12) . . ?
C11 C1 Fe1 126.69(15) . . ?
C1 C2 C3 108.2(2) . . ?
C1 C2 Fe1 70.03(12) . . ?
C3 C2 Fe1 69.72(12) . . ?
C4 C3 C2 108.0(2) . . ?
C4 C3 Fe1 69.91(13) . . ?
C2 C3 Fe1 69.44(12) . . ?
C3 C4 C5 107.8(2) . . ?
C3 C4 Fe1 69.61(13) . . ?
C5 C4 Fe1 69.55(12) . . ?
C1 C5 C4 108.5(2) . . ?
C1 C5 Fe1 69.92(12) . . ?
C4 C5 Fe1 69.75(12) . . ?
C10 C6 C7 108.0(2) . . ?
C10 C6 Fe1 70.33(13) . . ?
C7 C6 Fe1 69.80(13) . . ?
C8 C7 C6 107.8(2) . . ?
C8 C7 Fe1 69.82(12) . . ?
C6 C7 Fe1 69.60(13) . . ?
C7 C8 C9 108.0(2) . . ?
C7 C8 Fe1 69.76(13) . . ?
C9 C8 Fe1 69.91(13) . . ?
C10 C9 C8 108.3(2) . . ?
C10 C9 Fe1 70.20(14) . . ?
C8 C9 Fe1 69.67(13) . . ?
C9 C10 C6 107.9(2) . . ?
C9 C10 Fe1 69.65(14) . . ?
C6 C10 Fe1 69.29(13) . . ?
N1 C11 C1 112.12(18) . . ?
N1 C12 C13 111.60(19) . . ?
C14 C13 C12 112.76(19) . . ?
C21 C14 C15 106.0(2) . . ?
C21 C14 C13 127.0(2) . . ?
C15 C14 C13 126.9(2) . . ?
C16 C15 C20 118.7(2) . . ?
C16 C15 C14 134.1(2) . . ?
C20 C15 C14 107.15(19) . . ?
C17 C16 C15 119.0(2) . . ?
C16 C17 C18 121.1(3) . . ?
C19 C18 C17 121.6(2) . . ?
C18 C19 C20 117.3(2) . . ?
N2 C20 C19 130.2(2) . . ?
N2 C20 C15 107.5(2) . . ?
C19 C20 C15 122.3(2) . . ?
C14 C21 N2 110.9(2) . . ?

loop_
_geom_bond_atom_site_label_1
_geom_bond_atom_site_label_2
_geom_bond_distance
_geom_bond_site_symmetry_2
_geom_bond_publ_flag
Fe1 C6 2.039(2) . ?
Fe1 C2 2.040(2) . ?
Fe1 C7 2.042(2) . ?
Fe1 C8 2.042(2) . ?
Fe1 C3 2.043(2) . ?
Fe1 C5 2.045(2) . ?
Fe1 C9 2.045(2) . ?
Fe1 C4 2.047(2) . ?
Fe1 C1 2.050(2) . ?
Fe1 C10 2.053(2) . ?
N1 C12 1.463(3) . ?
N1 C11 1.468(3) . ?
N2 C21 1.368(3) . ?
N2 C20 1.372(3) . ?
C1 C5 1.420(3) . ?
C1 C2 1.424(3) . ?
C1 C11 1.495(3) . ?
C2 C3 1.425(3) . ?
C3 C4 1.415(3) . ?
C4 C5 1.423(3) . ?
C6 C10 1.412(4) . ?
C6 C7 1.416(3) . ?
C7 C8 1.411(4) . ?
C8 C9 1.412(3) . ?
C9 C10 1.407(4) . ?
C12 C13 1.517(3) . ?
C13 C14 1.506(3) . ?
C14 C21 1.365(3) . ?
C14 C15 1.430(3) . ?
C15 C16 1.397(3) . ?
C15 C20 1.415(3) . ?
C16 C17 1.379(4) . ?
C17 C18 1.399(4) . ?
C18 C19 1.376(4) . ?
C19 C20 1.393(3) . ?
